data_4516185
loop_
_publ_author_name
'Karthikeyan, Muthuraman'
'Ramakrishna, Buthanapalli'
'Vellaiyadevan, Sivalingam'
'Divya, Dhanaraj'
'Manimaran, Bala'

_publ_section_title
;
 Amide-Functionalized Chalcogen-Bridged Flexible Tetranuclear Rhenacycles:
 Synthesis, Characterization, Solvent Effect on the Structure, and Guest
 Binding.
;
_journal_issue 3
_journal_name_full 'ACS omega'
_journal_page_first 3257
_journal_page_last 3266
_journal_paper_doi 10.1021/acsomega.7b02075
_journal_volume 3
_journal_year 2018
_chemical_formula_moiety 'C90 H68 N8 O16 Re4 S4, 4(C3 H7 N O)'
_chemical_formula_sum 'C102 H96 N12 O20 Re4 S4'
_chemical_formula_weight 2682.95
_space_group_crystal_system triclinic
_space_group_IT_number 2
_space_group_name_Hall '-P 1'
_space_group_name_H-M_alt 'P -1'
_atom_sites_solution_hydrogens geom
_atom_sites_solution_primary direct
_atom_sites_solution_secondary difmap
_audit_creation_date 2014-04-12
_audit_creation_method
;
Olex2 1.2
(compiled 2013.11.15 svn.r2834 for OlexSys, GUI svn.r4720)
;
_cell_angle_alpha 92.133(4)
_cell_angle_beta 101.334(4)
_cell_angle_gamma 106.648(4)
_cell_formula_units_Z 2
_cell_length_a 14.9664(7)
_cell_length_b 17.7611(8)
_cell_length_c 22.4582(11)
_cell_measurement_reflns_used 19624
_cell_measurement_temperature 120(2)
_cell_measurement_theta_max 25.00
_cell_measurement_theta_min 2.6839
_cell_volume 5580.2(5)
_computing_molecular_graphics 'Olex2 (Dolomanov et al., 2009)'
_computing_publication_material 'Olex2 (Dolomanov et al., 2009)'
_computing_structure_refinement 'ShelXL (Sheldrick, 2008)'
_computing_structure_solution 'ShelXS (Sheldrick, 2008)'
_diffrn_ambient_temperature 120.0
_diffrn_measured_fraction_theta_full 0.999
_diffrn_measured_fraction_theta_max 0.999
_diffrn_measurement_device_type 'Xcalibur, Eos'
_diffrn_measurement_method '\w scans'
_diffrn_radiation_monochromator graphite
_diffrn_radiation_type MoK\a
_diffrn_radiation_wavelength 0.71073
_diffrn_reflns_av_R_equivalents 0.0734
_diffrn_reflns_av_unetI/netI 0.1119
_diffrn_reflns_limit_h_max 17
_diffrn_reflns_limit_h_min -17
_diffrn_reflns_limit_k_max 21
_diffrn_reflns_limit_k_min -19
_diffrn_reflns_limit_l_max 26
_diffrn_reflns_limit_l_min -26
_diffrn_reflns_number 52650
_diffrn_reflns_theta_full 25.00
_diffrn_reflns_theta_max 25.00
_diffrn_reflns_theta_min 2.59
_diffrn_source 'fine-focus sealed tube'
_exptl_absorpt_coefficient_mu 4.467
_exptl_crystal_density_diffrn 1.597
_exptl_crystal_density_method 'not measured'
_exptl_crystal_description block
_exptl_crystal_F_000 2632
_platon_squeeze_details
;
;
_refine_diff_density_max 1.939
_refine_diff_density_min -1.477
_refine_diff_density_rms 0.177
_refine_ls_extinction_method none
_refine_ls_goodness_of_fit_ref 0.957
_refine_ls_hydrogen_treatment mixed
_refine_ls_matrix_type full
_refine_ls_number_parameters 1243
_refine_ls_number_reflns 19624
_refine_ls_number_restraints 390
_refine_ls_restrained_S_all 0.952
_refine_ls_R_factor_all 0.0969
_refine_ls_R_factor_gt 0.0556
_refine_ls_shift/su_max 0.051
_refine_ls_shift/su_mean 0.001
_refine_ls_structure_factor_coef Fsqd
_refine_ls_weighting_details 'calc w=1/[\s^2^(Fo^2^)+(0.0565P)^2^+0.0000P] where P=(Fo^2^+2Fc^2^)/3'
_refine_ls_weighting_scheme calc
_refine_ls_wR_factor_gt 0.1194
_refine_ls_wR_factor_ref 0.1349
_reflns_number_gt 12713
_reflns_number_total 19624
_reflns_threshold_expression >2sigma(I)
_cod_data_source_file ao7b02075_si_002.cif
_cod_data_source_block 7
_cod_database_code 4516185
_olex2_refinement_description
;
1. Fixed Uiso
 At 1.2 times of:
  All C(H) groups, All C(H,H) groups, All N(H) groups
 At 1.5 times of:
  All C(H,H,H) groups
2. Rigid bond restraints
 All non-hydrogen atoms
 with sigma for 1-2 distances of 0.01 and sigma for 1-3 distances of 0.01
3. Uiso/Uaniso restraints and constraints
Uanis(C103) = Uanis(C104) = Uanis(C100) = Uanis(C106) = Uanis(C108) =
Uanis(C99) = Uanis(C98) = Uanis(C102)
Uanis(C8) = Uanis(C9)
4.a Secondary CH2 refined with riding coordinates:
 C50(H50A,H50B), C25(H25A,H25B)
4.b Aromatic/amide H refined with riding coordinates:
 N2(H2), C16(H16), C56(H56), C74(H74), C49(H49), N6(H6), C23(H23), C61(H61),
 C52(H52), C13(H13), C21(H21), C62(H62), C20(H20), C17(H17), C24(H24), C58(H58),
  C14(H14), C71(H71), C48(H48), C38(H38), N3(H3), C81(H81), C35(H35), C85(H85),
 C94(H94), C39(H39), C42(H42), C59(H59), C86(H86), C36(H36), C41(H41), C53(H53),
  C70(H70), C45(H45), C91(H91), C73(H73), C88(H88), C82(H82), C95(H95),
 C78(H78), C89(H89), C37(H37), C34(H34), N7(H7), C46(H46), C55(H55), C27(H27),
 C30(H30), C31(H31), C28(H28), C101(H101), C79(H79), C92(H92), C105(H105),
 C107(H107), C97(H97)
4.c Idealised Me refined as rotating group:
 C75(H75A,H75B,H75C), C76(H76A,H76B,H76C), C96(H96A,H96B,H96C), C100(H10A,H10B,
 H10C), C83(H83A,H83B,H83C), C102(H10D,H10E,H10F), C104(H10G,H10H,H10I),
 C103(H10J,H10K,H10L), C108(H10M,H10N,H10O), C106(H10P,H10Q,H10R), C98(H98A,
 H98B,H98C), C99(H99A,H99B,H99C)
;

loop_
_space_group_symop_id
_space_group_symop_operation_xyz
1 'x, y, z'
2 '-x, -y, -z'

loop_
_atom_site_label
_atom_site_type_symbol
_atom_site_fract_x
_atom_site_fract_y
_atom_site_fract_z
_atom_site_U_iso_or_equiv
_atom_site_adp_type
_atom_site_occupancy
_atom_site_symmetry_multiplicity
_atom_site_calc_flag
_atom_site_refinement_flags_posn
_atom_site_refinement_flags_adp
Re1 Re 0.59387(3) -0.35337(2) 0.591984(17) 0.02559(11) Uani 1 1 d . U
Re2 Re 0.82661(3) -0.20270(2) 0.679580(18) 0.03018(12) Uani 1 1 d . U
Re3 Re -0.36334(3) 0.15296(2) 0.96777(2) 0.03904(13) Uani 1 1 d . U
Re4 Re -0.17909(3) 0.34466(2) 1.044552(19) 0.03555(12) Uani 1 1 d . U
S3 S 0.66627(18) -0.27930(13) 0.69647(11) 0.0290(6) Uani 1 1 d . U
S4 S 0.74434(18) -0.25874(13) 0.57222(11) 0.0281(6) Uani 1 1 d . U
S1 S -0.31691(19) 0.29720(14) 0.95445(11) 0.0341(6) Uani 1 1 d . U
S2 S -0.2063(2) 0.19819(15) 1.04326(13) 0.0413(7) Uani 1 1 d . U
C47 C 0.0538(6) 0.1447(5) 0.5923(4) 0.0211(19) Uani 1 1 d . U
N5 N 0.7569(6) -0.1083(4) 0.6624(4) 0.0337(19) Uani 1 1 d . U
O6 O 1.0047(6) -0.1029(4) 0.6412(4) 0.066(3) Uani 1 1 d . U
O15 O 0.6793(5) 0.1392(4) 0.6066(3) 0.0422(19) Uani 1 1 d . U
N1 N -0.2727(6) 0.1417(4) 0.9039(4) 0.039(2) Uani 1 1 d . U
N4 N 0.5307(6) -0.2551(4) 0.5786(3) 0.0290(17) Uani 1 1 d . U
O3 O 0.5053(5) -0.4224(4) 0.4604(3) 0.0439(19) Uani 1 1 d . U
O2 O 0.4176(5) -0.4678(4) 0.6235(3) 0.0449(19) Uani 1 1 d . U
O7 O -0.4833(6) 0.1840(4) 1.0565(3) 0.055(2) Uani 1 1 d . U
N8 N -0.1012(6) 0.3435(4) 0.9699(4) 0.0339(18) Uani 1 1 d . U
O4 O 0.9203(5) -0.3334(4) 0.7051(3) 0.0475(19) Uani 1 1 d . U
N2 N -0.0980(6) 0.1474(4) 0.7302(3) 0.0306(18) Uani 1 1 d . U
H2 H -0.1229 0.1867 0.7305 0.037 Uiso 1 1 calc R .
C60 C 0.4491(7) -0.1322(5) 0.5670(4) 0.026(2) Uani 1 1 d . U
O1 O 0.6973(6) -0.4794(4) 0.6157(3) 0.051(2) Uani 1 1 d . U
C16 C 0.7288(7) -0.0005(5) 0.6088(4) 0.032(2) Uani 1 1 d . U
H16 H 0.7355 0.0287 0.5745 0.039 Uiso 1 1 calc R .
C2 C 0.4836(7) -0.4231(5) 0.6127(4) 0.031(2) Uani 1 1 d . U
O14 O 0.4694(5) 0.0048(3) 0.5636(3) 0.0378(17) Uani 1 1 d . U
C4 C 0.8839(7) -0.2848(6) 0.6949(4) 0.038(2) Uani 1 1 d . U
O10 O -0.2863(6) 0.3383(5) 1.1487(3) 0.067(2) Uani 1 1 d . U
C6 C 0.9364(8) -0.1400(6) 0.6562(5) 0.040(2) Uani 1 1 d . U
C1 C 0.6572(8) -0.4339(6) 0.6057(4) 0.037(2) Uani 1 1 d . U
O11 O 0.0096(6) 0.3923(5) 1.1384(4) 0.064(2) Uani 1 1 d . U
C12 C -0.1702(8) 0.4541(6) 1.0404(5) 0.045(3) Uani 1 1 d . U
O5 O 0.9081(7) -0.1371(5) 0.8130(4) 0.072(3) Uani 1 1 d . U
C56 C 0.2581(8) 0.1100(6) 0.5775(4) 0.038(2) Uani 1 1 d . U
H56 H 0.2875 0.1623 0.5967 0.045 Uiso 1 1 calc R .
O9 O -0.5436(6) 0.1047(6) 0.8655(4) 0.081(3) Uani 1 1 d . U
C7 C -0.4381(8) 0.1704(6) 1.0239(5) 0.039(2) Uani 1 1 d . U
C74 C 0.9030(7) -0.3018(5) 0.5551(4) 0.034(2) Uani 1 1 d . U
H74 H 0.9374 -0.2691 0.5916 0.041 Uiso 1 1 calc R .
O12 O -0.1669(6) 0.5190(4) 1.0367(4) 0.065(2) Uani 1 1 d . U
O8 O -0.4013(7) -0.0205(4) 0.9931(4) 0.087(3) Uani 1 1 d . U
C49 C -0.0014(7) 0.0859(5) 0.6782(4) 0.028(2) Uani 1 1 d . U
H49 H -0.0041 0.0464 0.7057 0.034 Uiso 1 1 calc R .
C57 C 0.4140(8) -0.0605(6) 0.5631(4) 0.036(2) Uani 1 1 d . U
C19 C 0.5484(7) 0.1643(5) 0.6792(4) 0.027(2) Uani 1 1 d . U
N6 N 0.5936(6) 0.1047(4) 0.6791(3) 0.034(2) Uani 1 1 d . U
H6 H 0.5827 0.0704 0.7061 0.041 Uiso 1 1 calc R .
C3 C 0.5400(7) -0.3967(5) 0.5101(5) 0.031(2) Uani 1 1 d . U
C51 C 0.1681(8) 0.0906(5) 0.5445(4) 0.032(2) Uani 1 1 d . U
C15 C 0.6849(7) 0.0210(5) 0.6513(4) 0.029(2) Uani 1 1 d . U
C23 C 0.4920(7) 0.2679(5) 0.6351(4) 0.034(2) Uani 1 1 d . U
H23 H 0.4871 0.3001 0.6024 0.041 Uiso 1 1 calc R .
C18 C 0.6512(7) 0.0942(5) 0.6430(4) 0.031(2) Uani 1 1 d . U
C61 C 0.5149(6) -0.1383(5) 0.5330(4) 0.029(2) Uani 1 1 d . U
H61 H 0.5340 -0.0998 0.5061 0.035 Uiso 1 1 calc R .
C52 C 0.1286(7) 0.0129(6) 0.5139(4) 0.036(2) Uani 1 1 d . U
H52 H 0.0666 -0.0019 0.4881 0.043 Uiso 1 1 calc R .
C13 C 0.7125(7) -0.0851(5) 0.7043(4) 0.035(2) Uani 1 1 d . U
H13 H 0.7050 -0.1153 0.7380 0.042 Uiso 1 1 calc R .
C43 C -0.1116(7) 0.0993(6) 0.7737(4) 0.031(2) Uani 1 1 d . U
O13 O -0.0828(5) 0.0413(4) 0.7797(3) 0.049(2) Uani 1 1 d . U
C5 C 0.8778(8) -0.1602(6) 0.7625(5) 0.046(3) Uani 1 1 d . U
C21 C 0.4578(7) 0.2283(5) 0.7299(4) 0.034(2) Uani 1 1 d . U
H21 H 0.4298 0.2339 0.7637 0.041 Uiso 1 1 calc R .
C8 C -0.3883(9) 0.0448(7) 0.9815(5) 0.0529(18) Uani 1 1 d . U
C62 C 0.5529(7) -0.2010(5) 0.5387(4) 0.031(2) Uani 1 1 d . U
H62 H 0.5958 -0.2061 0.5139 0.038 Uiso 1 1 calc R .
C80 C 0.6685(8) -0.3448(5) 0.7550(4) 0.033(2) Uani 1 1 d . U
C44 C -0.0482(7) 0.1428(5) 0.6835(4) 0.030(2) Uani 1 1 d . U
C20 C 0.5051(7) 0.1727(5) 0.7280(4) 0.030(2) Uani 1 1 d . U
H20 H 0.5085 0.1396 0.7600 0.036 Uiso 1 1 calc R .
C17 C 0.7636(7) -0.0647(5) 0.6152(4) 0.031(2) Uani 1 1 d . U
H17 H 0.7936 -0.0784 0.5847 0.038 Uiso 1 1 calc R .
C10 C -0.2473(8) 0.3419(7) 1.1089(5) 0.048(3) Uani 1 1 d . U
C24 C 0.5420(7) 0.2122(5) 0.6326(4) 0.033(2) Uani 1 1 d . U
H24 H 0.5711 0.2076 0.5992 0.039 Uiso 1 1 calc R .
C69 C 0.8069(7) -0.3123(5) 0.5356(4) 0.028(2) Uani 1 1 d . U
C58 C 0.4659(7) -0.2485(5) 0.6118(5) 0.037(2) Uani 1 1 d . U
H58 H 0.4490 -0.2862 0.6398 0.044 Uiso 1 1 calc R .
C14 C 0.6785(7) -0.0222(5) 0.7013(4) 0.033(2) Uani 1 1 d . U
H14 H 0.6507 -0.0078 0.7328 0.039 Uiso 1 1 calc R .
C9 C -0.4742(9) 0.1237(6) 0.9041(6) 0.0529(18) Uani 1 1 d . U
C71 C 0.8080(8) -0.3981(6) 0.4501(5) 0.049(3) Uani 1 1 d . U
H71 H 0.7738 -0.4318 0.4140 0.059 Uiso 1 1 calc R .
C48 C 0.0488(7) 0.0874(5) 0.6326(4) 0.032(2) Uani 1 1 d . U
H48 H 0.0804 0.0486 0.6288 0.038 Uiso 1 1 calc R .
C38 C -0.2774(7) 0.1753(6) 0.8518(4) 0.036(2) Uani 1 1 d . U
H38 H -0.3190 0.2070 0.8437 0.043 Uiso 1 1 calc R .
N3 N 0.3186(6) -0.0771(4) 0.5611(3) 0.036(2) Uani 1 1 d . U
H3 H 0.2859 -0.1263 0.5633 0.044 Uiso 1 1 calc R .
C81 C 0.7491(9) -0.3463(7) 0.7931(5) 0.057(3) Uani 1 1 d . U
H81 H 0.8087 -0.3118 0.7891 0.068 Uiso 1 1 calc R .
C11 C -0.0628(9) 0.3736(6) 1.1031(5) 0.048(3) Uani 1 1 d . U
C35 C -0.0462(8) 0.2971(6) 0.9654(5) 0.042(3) Uani 1 1 d . U
H35 H -0.0436 0.2595 0.9942 0.050 Uiso 1 1 calc R .
C85 C -0.2949(9) 0.0864(8) 1.1875(6) 0.072(4) Uani 1 1 d . U
H85 H -0.3497 0.0470 1.1935 0.086 Uiso 1 1 calc R .
C94 C -0.5734(9) 0.3325(7) 0.9007(6) 0.066(4) Uani 1 1 d . U
H94 H -0.6213 0.3208 0.8641 0.079 Uiso 1 1 calc R .
C54 C 0.2683(7) -0.0194(5) 0.5556(4) 0.028(2) Uani 1 1 d . U
C39 C -0.2253(7) 0.1670(6) 0.8087(4) 0.037(2) Uani 1 1 d . U
H39 H -0.2288 0.1944 0.7733 0.045 Uiso 1 1 calc R .
C42 C -0.2142(8) 0.0964(6) 0.9132(5) 0.046(3) Uani 1 1 d . U
H42 H -0.2079 0.0726 0.9504 0.055 Uiso 1 1 calc R .
C59 C 0.4243(7) -0.1893(5) 0.6060(4) 0.034(2) Uani 1 1 d . U
H59 H 0.3780 -0.1872 0.6289 0.040 Uiso 1 1 calc R .
C40 C -0.1685(8) 0.1180(6) 0.8186(5) 0.040(3) Uani 1 1 d . U
C77 C 0.6644(10) -0.4471(7) 0.8450(5) 0.056(3) Uani 1 1 d . U
C86 C -0.2929(9) 0.1125(7) 1.1296(6) 0.062(3) Uani 1 1 d . U
H86 H -0.3475 0.0917 1.0973 0.074 Uiso 1 1 calc R .
C36 C -0.1056(7) 0.3924(6) 0.9263(5) 0.040(2) Uani 1 1 d . U
H36 H -0.1483 0.4231 0.9260 0.047 Uiso 1 1 calc R .
C41 C -0.1624(8) 0.0827(6) 0.8715(5) 0.050(3) Uani 1 1 d . U
H41 H -0.1231 0.0491 0.8796 0.060 Uiso 1 1 calc R .
C50 C 0.1083(8) 0.1477(5) 0.5406(5) 0.040(3) Uani 1 1 d . U
H50A H 0.0618 0.1353 0.5010 0.048 Uiso 1 1 calc R .
H50B H 0.1509 0.2021 0.5417 0.048 Uiso 1 1 calc R .
C22 C 0.4506(8) 0.2775(6) 0.6820(4) 0.040(3) Uani 1 1 d . U
C53 C 0.1789(7) -0.0404(5) 0.5213(4) 0.030(2) Uani 1 1 d . U
H53 H 0.1505 -0.0928 0.5021 0.036 Uiso 1 1 calc R .
C70 C 0.7593(8) -0.3605(6) 0.4831(4) 0.041(2) Uani 1 1 d . U
H70 H 0.6929 -0.3686 0.4688 0.050 Uiso 1 1 calc R .
C45 C -0.0446(8) 0.1983(6) 0.6406(5) 0.041(3) Uani 1 1 d . U
H45 H -0.0781 0.2361 0.6425 0.050 Uiso 1 1 calc R .
C91 C -0.4310(8) 0.3714(6) 1.0048(5) 0.046(3) Uani 1 1 d . U
H91 H -0.3817 0.3858 1.0408 0.055 Uiso 1 1 calc R .
C73 C 0.9505(8) -0.3392(6) 0.5216(5) 0.046(3) Uani 1 1 d . U
H73 H 1.0170 -0.3309 0.5361 0.055 Uiso 1 1 calc R .
C88 C -0.1355(8) 0.1971(7) 1.1663(5) 0.062(3) Uani 1 1 d . U
H88 H -0.0798 0.2354 1.1603 0.075 Uiso 1 1 calc R .
C82 C 0.7462(10) -0.3979(8) 0.8386(5) 0.067(4) Uani 1 1 d . U
H82 H 0.8040 -0.3977 0.8653 0.081 Uiso 1 1 calc R .
C87 C -0.2130(9) 0.1681(7) 1.1181(5) 0.056(3) Uani 1 1 d . U
C72 C 0.9062(9) -0.3865(6) 0.4696(5) 0.050(3) Uani 1 1 d . U
C93 C -0.5857(10) 0.3741(8) 0.9511(6) 0.068(4) Uani 1 1 d . U
C75 C 0.9565(9) -0.4246(7) 0.4315(6) 0.065(4) Uani 1 1 d . U
H75A H 0.9094 -0.4678 0.4034 0.098 Uiso 1 1 calc GR .
H75B H 1.0018 -0.4456 0.4582 0.098 Uiso 1 1 calc GR .
H75C H 0.9910 -0.3853 0.4080 0.098 Uiso 1 1 calc GR .
C76 C 0.6584(12) -0.5058(8) 0.8945(6) 0.097(6) Uani 1 1 d . U
H76A H 0.7140 -0.4858 0.9284 0.146 Uiso 1 1 calc GR .
H76B H 0.6575 -0.5574 0.8769 0.146 Uiso 1 1 calc GR .
H76C H 0.5999 -0.5113 0.9095 0.146 Uiso 1 1 calc GR .
C95 C -0.4925(9) 0.3078(7) 0.9030(5) 0.057(3) Uani 1 1 d . U
H95 H -0.4869 0.2776 0.8689 0.068 Uiso 1 1 calc R .
C78 C 0.5815(10) -0.4438(7) 0.8082(5) 0.083(5) Uani 1 1 d . U
H78 H 0.5220 -0.4778 0.8130 0.099 Uiso 1 1 calc R .
C89 C -0.1384(10) 0.1701(9) 1.2241(6) 0.090(5) Uani 1 1 d . U
H89 H -0.0830 0.1892 1.2560 0.108 Uiso 1 1 calc R .
C90 C -0.4201(8) 0.3275(6) 0.9553(5) 0.042(2) Uani 1 1 d . U
C37 C -0.0526(8) 0.4017(6) 0.8814(5) 0.039(2) Uani 1 1 d . U
H37 H -0.0574 0.4389 0.8525 0.047 Uiso 1 1 calc R .
C33 C 0.0064(7) 0.3562(5) 0.8798(4) 0.035(2) Uani 1 1 d . U
C34 C 0.0068(7) 0.3007(6) 0.9217(5) 0.040(3) Uani 1 1 d . U
H34 H 0.0436 0.2654 0.9200 0.048 Uiso 1 1 calc R .
O16 O 0.0761(6) 0.4325(4) 0.8073(3) 0.059(2) Uani 1 1 d . U
N7 N 0.1141(6) 0.3197(5) 0.8224(4) 0.042(2) Uani 1 1 d . U
H7 H 0.1017 0.2768 0.8415 0.050 Uiso 1 1 calc R .
C29 C 0.1800(8) 0.3265(6) 0.7849(5) 0.041(2) Uani 1 1 d . U
C46 C 0.0055(8) 0.1990(6) 0.5969(5) 0.042(3) Uani 1 1 d . U
H46 H 0.0076 0.2378 0.5688 0.051 Uiso 1 1 calc R .
C55 C 0.3081(8) 0.0570(5) 0.5842(4) 0.039(2) Uani 1 1 d . U
H55 H 0.3711 0.0722 0.6088 0.047 Uiso 1 1 calc R .
C32 C 0.0676(8) 0.3723(6) 0.8322(5) 0.041(3) Uani 1 1 d . U
C27 C 0.2564(8) 0.2626(6) 0.7239(5) 0.047(3) Uani 1 1 d . U
H27 H 0.2580 0.2155 0.7033 0.056 Uiso 1 1 calc R .
C30 C 0.2424(8) 0.3973(6) 0.7794(5) 0.045(3) Uani 1 1 d . U
H30 H 0.2377 0.4446 0.7979 0.053 Uiso 1 1 calc R .
C31 C 0.3136(8) 0.4005(6) 0.7464(4) 0.039(2) Uani 1 1 d . U
H31 H 0.3563 0.4504 0.7428 0.047 Uiso 1 1 calc R .
C26 C 0.3234(8) 0.3344(6) 0.7194(5) 0.045(3) Uani 1 1 d . U
C28 C 0.1887(8) 0.2589(6) 0.7575(5) 0.046(3) Uani 1 1 d . U
H28 H 0.1469 0.2089 0.7621 0.055 Uiso 1 1 calc R .
C25 C 0.3994(9) 0.3401(7) 0.6813(5) 0.062(4) Uani 1 1 d . U
H25A H 0.3686 0.3417 0.6383 0.074 Uiso 1 1 calc R .
H25B H 0.4489 0.3917 0.6943 0.074 Uiso 1 1 calc R .
O18 O 0.8397(7) 0.2896(5) 0.7202(4) 0.077(3) Uani 1 1 d . U
N10 N 0.8079(8) 0.4055(5) 0.7347(4) 0.059(3) Uani 1 1 d . U
C101 C 0.8583(11) 0.3593(8) 0.7219(5) 0.070(4) Uani 1 1 d . U
H101 H 0.9180 0.3858 0.7126 0.084 Uiso 1 1 calc R .
C79 C 0.5835(10) -0.3909(8) 0.7638(5) 0.079(4) Uani 1 1 d . U
H79 H 0.5254 -0.3871 0.7398 0.094 Uiso 1 1 calc R .
C92 C -0.5126(10) 0.3942(8) 1.0022(6) 0.070(4) Uani 1 1 d . U
H92 H -0.5182 0.4244 1.0364 0.084 Uiso 1 1 calc R .
C96 C -0.6715(11) 0.4029(10) 0.9455(6) 0.114(7) Uani 1 1 d . U
H96A H -0.7290 0.3599 0.9266 0.172 Uiso 1 1 calc GR .
H96B H -0.6647 0.4470 0.9200 0.172 Uiso 1 1 calc GR .
H96C H -0.6768 0.4207 0.9861 0.172 Uiso 1 1 calc GR .
C84 C -0.2178(11) 0.1173(10) 1.2364(7) 0.097(5) Uani 1 1 d . U
C100 C 0.7173(12) 0.3755(8) 0.7482(7) 0.1029(18) Uani 1 1 d . U
H10A H 0.7211 0.3902 0.7913 0.154 Uiso 1 1 calc GR .
H10B H 0.6958 0.3178 0.7401 0.154 Uiso 1 1 calc GR .
H10C H 0.6719 0.3975 0.7226 0.154 Uiso 1 1 calc GR .
C83 C -0.2218(11) 0.0873(11) 1.2982(7) 0.137(8) Uani 1 1 d . U
H83A H -0.2112 0.0353 1.2982 0.205 Uiso 1 1 calc GR .
H83B H -0.2845 0.0828 1.3070 0.205 Uiso 1 1 calc GR .
H83C H -0.1720 0.1242 1.3296 0.205 Uiso 1 1 calc GR .
C102 C 0.8463(12) 0.4910(8) 0.7394(7) 0.1029(18) Uani 1 1 d . U
H10D H 0.9089 0.5055 0.7286 0.154 Uiso 1 1 calc GR .
H10E H 0.8530 0.5128 0.7814 0.154 Uiso 1 1 calc GR .
H10F H 0.8027 0.5124 0.7115 0.154 Uiso 1 1 calc GR .
O19 O 0.7947(5) 0.2386(4) 0.4664(3) 0.048(2) Uani 1 1 d . U
N11 N 0.7584(6) 0.3328(5) 0.5210(4) 0.044(2) Uani 1 1 d . U
O20 O 0.4988(8) 0.0153(6) 0.2455(5) 0.099(4) Uani 1 1 d . U
C105 C 0.7727(7) 0.2627(6) 0.5112(5) 0.041(2) Uani 1 1 d . U
H105 H 0.7648 0.2282 0.5424 0.049 Uiso 1 1 calc R .
N12 N 0.4707(10) 0.1226(6) 0.2026(5) 0.085(3) Uani 1 1 d . U
C104 C 0.7638(12) 0.3878(8) 0.4759(7) 0.1029(18) Uani 1 1 d . U
H10G H 0.7826 0.3668 0.4409 0.154 Uiso 1 1 calc GR .
H10H H 0.8113 0.4382 0.4934 0.154 Uiso 1 1 calc GR .
H10I H 0.7013 0.3961 0.4624 0.154 Uiso 1 1 calc GR .
C103 C 0.7347(12) 0.3551(8) 0.5764(7) 0.1029(18) Uani 1 1 d . U
H10J H 0.6764 0.3712 0.5667 0.154 Uiso 1 1 calc GR .
H10K H 0.7873 0.3993 0.5996 0.154 Uiso 1 1 calc GR .
H10L H 0.7240 0.3101 0.6009 0.154 Uiso 1 1 calc GR .
C107 C 0.5194(13) 0.0873(11) 0.2433(8) 0.116(6) Uani 1 1 d . U
H107 H 0.5731 0.1199 0.2723 0.139 Uiso 1 1 calc R .
C108 C 0.4909(12) 0.2080(8) 0.2017(7) 0.1029(18) Uani 1 1 d . U
H10M H 0.4441 0.2253 0.2192 0.154 Uiso 1 1 calc GR .
H10N H 0.4868 0.2215 0.1596 0.154 Uiso 1 1 calc GR .
H10O H 0.5553 0.2346 0.2259 0.154 Uiso 1 1 calc GR .
C106 C 0.3884(12) 0.0776(8) 0.1554(7) 0.1029(18) Uani 1 1 d . U
H10P H 0.3882 0.0224 0.1511 0.154 Uiso 1 1 calc GR .
H10Q H 0.3923 0.1001 0.1165 0.154 Uiso 1 1 calc GR .
H10R H 0.3295 0.0800 0.1671 0.154 Uiso 1 1 calc GR .
O17 O 0.1220(9) 0.1884(6) 0.8865(5) 0.114(4) Uani 1 1 d . U
N9 N 0.1524(13) 0.0756(8) 0.8772(9) 0.170(9) Uani 1 1 d . U
C97 C 0.1101(14) 0.1215(10) 0.8852(7) 0.106(6) Uani 1 1 d . U
H97 H 0.0491 0.0950 0.8927 0.128 Uiso 1 1 calc R .
C98 C 0.1170(12) -0.0079(8) 0.8750(7) 0.1029(18) Uani 1 1 d . U
H98A H 0.1112 -0.0229 0.9160 0.154 Uiso 1 1 calc GR .
H98B H 0.1611 -0.0318 0.8604 0.154 Uiso 1 1 calc GR .
H98C H 0.0541 -0.0267 0.8472 0.154 Uiso 1 1 calc GR .
C99 C 0.2412(12) 0.1022(8) 0.8616(7) 0.1029(18) Uani 1 1 d . U
H99A H 0.2322 0.1010 0.8171 0.154 Uiso 1 1 calc GR .
H99B H 0.2799 0.0679 0.8765 0.154 Uiso 1 1 calc GR .
H99C H 0.2739 0.1565 0.8801 0.154 Uiso 1 1 calc GR .

loop_
_atom_site_aniso_label
_atom_site_aniso_U_11
_atom_site_aniso_U_22
_atom_site_aniso_U_33
_atom_site_aniso_U_23
_atom_site_aniso_U_13
_atom_site_aniso_U_12
Re1 0.0278(2) 0.0184(2) 0.0330(2) 0.00670(16) 0.00892(18) 0.00847(17)
Re2 0.0308(3) 0.0212(2) 0.0391(3) 0.00399(17) 0.00842(19) 0.00795(18)
Re3 0.0392(3) 0.0309(2) 0.0504(3) -0.00486(19) 0.0281(2) 0.0044(2)
Re4 0.0349(3) 0.0331(2) 0.0381(3) -0.00208(18) 0.0125(2) 0.0068(2)
S3 0.0316(15) 0.0248(12) 0.0333(14) 0.0081(10) 0.0100(11) 0.0104(11)
S4 0.0307(15) 0.0205(12) 0.0374(14) 0.0077(10) 0.0143(11) 0.0089(11)
S1 0.0387(16) 0.0313(13) 0.0351(15) -0.0008(11) 0.0129(12) 0.0120(12)
S2 0.0388(17) 0.0341(14) 0.0569(18) 0.0136(12) 0.0231(14) 0.0107(13)
C47 0.012(5) 0.015(4) 0.034(5) -0.001(4) 0.000(4) 0.002(4)
N5 0.039(5) 0.019(4) 0.049(5) 0.008(3) 0.019(4) 0.010(4)
O6 0.042(5) 0.033(4) 0.126(8) 0.021(4) 0.031(5) 0.005(4)
O15 0.054(5) 0.032(4) 0.053(5) 0.019(3) 0.030(4) 0.019(4)
N1 0.042(5) 0.027(4) 0.056(5) 0.003(4) 0.033(4) 0.007(4)
N4 0.031(5) 0.017(4) 0.039(5) 0.010(3) 0.012(4) 0.002(3)
O3 0.059(6) 0.032(4) 0.038(4) 0.005(3) 0.003(4) 0.011(4)
O2 0.037(5) 0.034(4) 0.060(5) 0.009(3) 0.015(4) 0.001(3)
O7 0.061(6) 0.056(5) 0.058(5) -0.004(4) 0.038(4) 0.019(4)
N8 0.034(5) 0.016(4) 0.049(5) -0.003(3) 0.018(4) -0.002(3)
O4 0.041(5) 0.047(4) 0.063(5) 0.018(4) 0.012(4) 0.024(4)
N2 0.032(5) 0.028(4) 0.038(5) 0.000(3) 0.016(4) 0.014(4)
C60 0.034(6) 0.018(4) 0.031(5) 0.004(4) 0.009(4) 0.016(4)
O1 0.057(6) 0.033(4) 0.066(5) 0.001(4) 0.005(4) 0.028(4)
C16 0.045(7) 0.024(5) 0.038(6) 0.015(4) 0.027(5) 0.013(5)
C2 0.040(5) 0.030(5) 0.027(5) 0.012(4) 0.013(4) 0.012(4)
O14 0.045(5) 0.018(3) 0.054(5) 0.006(3) 0.015(4) 0.013(3)
C4 0.036(6) 0.040(5) 0.045(6) 0.016(5) 0.016(5) 0.016(5)
O10 0.070(7) 0.099(7) 0.043(5) 0.008(5) 0.027(4) 0.035(6)
C6 0.035(5) 0.030(5) 0.051(6) 0.006(4) 0.007(5) 0.006(4)
C1 0.045(7) 0.031(5) 0.037(6) 0.007(4) 0.014(5) 0.009(5)
O11 0.041(5) 0.068(6) 0.071(6) -0.008(4) -0.001(4) 0.006(5)
C12 0.042(7) 0.043(5) 0.051(7) -0.009(4) 0.010(5) 0.017(5)
O5 0.086(8) 0.068(6) 0.054(5) -0.005(4) -0.010(5) 0.031(5)
C56 0.045(6) 0.028(5) 0.044(6) -0.006(4) 0.012(5) 0.015(5)
O9 0.053(6) 0.110(7) 0.049(5) -0.026(5) 0.016(4) -0.021(6)
C7 0.038(6) 0.035(5) 0.047(6) 0.000(5) 0.020(5) 0.010(5)
C74 0.033(5) 0.033(6) 0.038(6) 0.006(4) 0.015(4) 0.009(5)
O12 0.057(6) 0.033(4) 0.098(7) -0.015(4) 0.007(5) 0.011(4)
O8 0.113(8) 0.028(4) 0.137(9) 0.002(5) 0.089(7) 0.010(5)
C49 0.040(7) 0.022(5) 0.028(5) 0.006(4) 0.015(4) 0.014(4)
C57 0.048(6) 0.028(5) 0.039(6) 0.008(4) 0.020(5) 0.018(4)
C19 0.027(6) 0.027(5) 0.027(5) 0.005(4) 0.005(4) 0.007(4)
N6 0.055(6) 0.027(4) 0.032(5) 0.013(3) 0.020(4) 0.022(4)
C3 0.032(6) 0.023(5) 0.044(5) 0.006(4) 0.018(4) 0.011(4)
C51 0.041(6) 0.029(5) 0.040(6) 0.019(4) 0.024(4) 0.020(4)
C15 0.037(6) 0.020(5) 0.033(5) 0.006(4) 0.015(5) 0.009(4)
C23 0.039(7) 0.038(6) 0.031(5) 0.010(4) 0.014(5) 0.016(5)
C18 0.045(7) 0.025(5) 0.027(6) 0.003(4) 0.012(5) 0.012(4)
C61 0.022(6) 0.024(5) 0.045(6) 0.012(4) 0.011(4) 0.010(4)
C52 0.025(6) 0.047(5) 0.037(6) -0.007(4) 0.003(4) 0.016(4)
C13 0.048(7) 0.034(5) 0.033(6) 0.013(4) 0.020(5) 0.019(5)
C43 0.035(6) 0.030(5) 0.030(5) 0.000(4) 0.011(4) 0.011(5)
O13 0.065(6) 0.045(4) 0.059(5) 0.016(4) 0.041(4) 0.031(4)
C5 0.033(6) 0.046(6) 0.056(5) 0.006(5) 0.002(5) 0.010(5)
C21 0.052(7) 0.041(6) 0.018(5) 0.004(4) 0.009(5) 0.023(5)
C8 0.058(5) 0.044(4) 0.062(5) -0.007(4) 0.041(3) 0.006(4)
C62 0.025(6) 0.034(5) 0.045(6) 0.017(4) 0.018(5) 0.017(4)
C80 0.042(6) 0.028(5) 0.030(5) 0.005(4) 0.015(4) 0.010(4)
C44 0.037(6) 0.032(5) 0.028(5) 0.004(4) 0.016(4) 0.014(5)
C20 0.041(7) 0.030(5) 0.026(5) 0.012(4) 0.011(4) 0.018(5)
C17 0.032(6) 0.034(5) 0.036(6) 0.008(4) 0.016(5) 0.015(5)
C10 0.045(7) 0.066(7) 0.033(5) -0.001(5) 0.007(5) 0.018(6)
C24 0.044(7) 0.031(5) 0.032(6) 0.014(4) 0.023(5) 0.015(5)
C69 0.037(5) 0.026(5) 0.023(5) 0.008(3) 0.014(4) 0.007(4)
C58 0.039(7) 0.029(5) 0.052(7) 0.023(5) 0.022(5) 0.015(5)
C14 0.044(7) 0.029(5) 0.033(5) 0.008(4) 0.019(5) 0.016(5)
C9 0.058(5) 0.044(4) 0.062(5) -0.007(4) 0.041(3) 0.006(4)
C71 0.047(6) 0.040(6) 0.062(7) -0.001(5) 0.034(5) 0.001(5)
C48 0.042(7) 0.023(5) 0.039(6) 0.006(4) 0.019(5) 0.016(5)
C38 0.033(6) 0.046(6) 0.030(5) -0.011(4) 0.002(4) 0.018(5)
N3 0.042(5) 0.023(4) 0.050(5) 0.012(4) 0.017(4) 0.014(4)
C81 0.057(7) 0.076(8) 0.039(7) 0.028(6) 0.015(5) 0.016(7)
C11 0.048(6) 0.042(6) 0.051(6) 0.004(5) 0.012(4) 0.009(5)
C35 0.047(7) 0.028(6) 0.057(7) 0.009(5) 0.025(5) 0.010(5)
C85 0.052(8) 0.077(9) 0.084(8) 0.046(7) 0.024(6) 0.008(7)
C94 0.054(8) 0.070(8) 0.068(8) -0.023(6) -0.016(6) 0.034(7)
C54 0.033(5) 0.023(4) 0.035(6) 0.006(4) 0.014(4) 0.014(4)
C39 0.036(7) 0.036(6) 0.036(6) -0.010(4) 0.007(5) 0.008(5)
C42 0.064(8) 0.035(6) 0.058(7) 0.015(5) 0.040(6) 0.025(6)
C59 0.030(6) 0.034(5) 0.041(6) 0.010(4) 0.010(5) 0.012(4)
C40 0.043(7) 0.040(6) 0.044(6) 0.000(5) 0.024(5) 0.015(5)
C77 0.086(9) 0.055(7) 0.049(7) 0.032(6) 0.036(6) 0.038(7)
C86 0.047(7) 0.070(8) 0.067(7) 0.016(6) 0.029(6) 0.004(6)
C36 0.032(6) 0.043(6) 0.048(6) 0.005(5) 0.012(5) 0.016(5)
C41 0.069(9) 0.041(6) 0.068(7) 0.019(5) 0.050(7) 0.033(6)
C50 0.043(7) 0.028(5) 0.064(7) 0.012(5) 0.031(5) 0.017(5)
C22 0.058(8) 0.034(6) 0.041(6) 0.008(4) 0.027(5) 0.025(5)
C53 0.027(5) 0.027(5) 0.040(6) -0.003(4) 0.017(4) 0.007(4)
C70 0.041(6) 0.042(6) 0.041(6) -0.008(4) 0.017(5) 0.008(5)
C45 0.052(8) 0.042(6) 0.052(7) 0.019(5) 0.028(5) 0.035(6)
C91 0.045(7) 0.047(7) 0.048(6) -0.008(5) 0.006(5) 0.021(6)
C73 0.041(6) 0.047(7) 0.064(7) 0.014(5) 0.030(5) 0.018(5)
C88 0.031(6) 0.080(9) 0.078(7) 0.044(7) 0.012(5) 0.013(6)
C82 0.064(7) 0.106(11) 0.054(8) 0.044(7) 0.021(7) 0.050(7)
C87 0.043(7) 0.065(8) 0.068(6) 0.029(6) 0.026(5) 0.017(6)
C72 0.048(6) 0.040(6) 0.070(8) 0.004(5) 0.042(6) 0.008(6)
C93 0.055(8) 0.076(9) 0.079(9) -0.019(7) -0.002(6) 0.042(8)
C75 0.069(9) 0.049(7) 0.091(9) -0.003(6) 0.045(8) 0.021(7)
C76 0.181(17) 0.080(10) 0.072(10) 0.054(8) 0.062(10) 0.075(11)
C95 0.058(8) 0.067(8) 0.049(7) -0.018(6) 0.000(5) 0.034(7)
C78 0.074(8) 0.077(9) 0.051(8) 0.028(6) -0.010(7) -0.034(7)
C89 0.045(8) 0.140(13) 0.080(8) 0.074(9) 0.010(7) 0.014(7)
C90 0.044(6) 0.038(6) 0.043(6) -0.005(5) 0.003(4) 0.017(5)
C37 0.042(7) 0.036(6) 0.046(6) 0.013(5) 0.015(5) 0.017(5)
C33 0.025(6) 0.029(5) 0.047(6) 0.001(4) 0.010(4) 0.001(4)
C34 0.034(7) 0.028(5) 0.069(7) 0.007(5) 0.023(5) 0.017(5)
O16 0.073(6) 0.054(5) 0.070(6) 0.030(4) 0.037(5) 0.032(5)
N7 0.041(6) 0.026(4) 0.062(6) 0.008(4) 0.022(4) 0.009(4)
C29 0.039(7) 0.037(5) 0.048(7) 0.001(5) 0.013(5) 0.014(5)
C46 0.062(8) 0.037(6) 0.047(7) 0.016(5) 0.030(6) 0.031(6)
C55 0.036(6) 0.030(5) 0.050(7) -0.009(4) 0.001(5) 0.012(4)
C32 0.033(7) 0.034(6) 0.061(7) 0.012(5) 0.016(5) 0.013(5)
C27 0.044(7) 0.051(6) 0.052(7) -0.004(5) 0.013(5) 0.024(5)
C30 0.053(8) 0.038(5) 0.053(7) 0.004(5) 0.023(6) 0.021(5)
C31 0.041(7) 0.039(5) 0.048(7) 0.014(5) 0.015(5) 0.021(5)
C26 0.061(8) 0.050(6) 0.045(7) 0.023(5) 0.031(6) 0.036(5)
C28 0.035(7) 0.043(5) 0.049(7) -0.014(5) 0.008(5) -0.001(5)
C25 0.081(9) 0.081(9) 0.066(8) 0.047(7) 0.049(7) 0.063(7)
O18 0.117(9) 0.051(5) 0.094(7) 0.017(5) 0.064(6) 0.044(6)
N10 0.079(7) 0.033(5) 0.064(7) 0.001(5) 0.006(6) 0.022(5)
C101 0.083(10) 0.064(7) 0.066(9) 0.013(7) 0.010(7) 0.031(8)
C79 0.065(7) 0.093(10) 0.048(8) 0.037(6) -0.003(7) -0.018(7)
C92 0.078(10) 0.090(10) 0.058(7) -0.011(7) -0.001(6) 0.063(9)
C96 0.102(13) 0.156(16) 0.097(11) -0.056(11) -0.032(9) 0.101(13)
C84 0.055(9) 0.124(13) 0.100(9) 0.074(10) 0.011(7) 0.007(8)
C100 0.121(5) 0.065(3) 0.128(5) 0.008(3) 0.051(4) 0.021(3)
C83 0.074(12) 0.22(2) 0.103(10) 0.108(13) 0.023(9) 0.013(13)
C102 0.121(5) 0.065(3) 0.128(5) 0.008(3) 0.051(4) 0.021(3)
O19 0.052(5) 0.031(4) 0.065(5) 0.007(4) 0.024(4) 0.009(4)
N11 0.034(6) 0.031(5) 0.068(6) 0.001(4) 0.010(5) 0.011(4)
O20 0.113(9) 0.088(7) 0.141(9) 0.066(7) 0.099(8) 0.048(7)
C105 0.026(6) 0.046(6) 0.052(7) 0.010(5) 0.009(5) 0.011(5)
N12 0.138(11) 0.048(6) 0.077(8) 0.005(5) 0.060(6) 0.017(6)
C104 0.121(5) 0.065(3) 0.128(5) 0.008(3) 0.051(4) 0.021(3)
C103 0.121(5) 0.065(3) 0.128(5) 0.008(3) 0.051(4) 0.021(3)
C107 0.115(14) 0.107(10) 0.128(14) 0.056(11) 0.052(9) 0.016(10)
C108 0.121(5) 0.065(3) 0.128(5) 0.008(3) 0.051(4) 0.021(3)
C106 0.121(5) 0.065(3) 0.128(5) 0.008(3) 0.051(4) 0.021(3)
O17 0.188(13) 0.091(7) 0.128(9) 0.051(7) 0.092(9) 0.100(9)
N9 0.192(16) 0.083(7) 0.34(2) 0.124(12) 0.201(17) 0.102(9)
C97 0.144(15) 0.100(9) 0.114(13) 0.021(11) 0.033(11) 0.093(12)
C98 0.121(5) 0.065(3) 0.128(5) 0.008(3) 0.051(4) 0.021(3)
C99 0.121(5) 0.065(3) 0.128(5) 0.008(3) 0.051(4) 0.021(3)

loop_
_atom_type_symbol
_atom_type_description
_atom_type_scat_dispersion_real
_atom_type_scat_dispersion_imag
_atom_type_scat_source
C C 0.0033 0.0016 'International Tables Vol C Tables 4.2.6.8 and 6.1.1.4'
H H 0.0000 0.0000 'International Tables Vol C Tables 4.2.6.8 and 6.1.1.4'
O O 0.0106 0.0060 'International Tables Vol C Tables 4.2.6.8 and 6.1.1.4'
S S 0.1246 0.1234 'International Tables Vol C Tables 4.2.6.8 and 6.1.1.4'
Re Re -1.0185 7.2310 'International Tables Vol C Tables 4.2.6.8 and 6.1.1.4'
N N 0.0061 0.0033 'International Tables Vol C Tables 4.2.6.8 and 6.1.1.4'

loop_
_geom_angle_atom_site_label_1
_geom_angle_atom_site_label_2
_geom_angle_atom_site_label_3
_geom_angle
S3 Re1 S4 79.41(8)
N4 Re1 S3 82.4(2)
N4 Re1 S4 86.3(2)
C2 Re1 S3 96.8(3)
C2 Re1 S4 176.1(3)
C2 Re1 N4 94.2(3)
C2 Re1 C1 89.0(4)
C1 Re1 S3 95.2(3)
C1 Re1 S4 90.4(3)
C1 Re1 N4 176.2(4)
C3 Re1 S3 173.0(3)
C3 Re1 S4 96.8(3)
C3 Re1 N4 91.5(3)
C3 Re1 C2 87.1(4)
C3 Re1 C1 90.8(4)
S4 Re2 S3 80.12(8)
N5 Re2 S3 83.0(2)
N5 Re2 S4 86.0(2)
C4 Re2 S3 95.7(3)
C4 Re2 S4 94.0(3)
C4 Re2 N5 178.7(4)
C4 Re2 C5 89.1(4)
C6 Re2 S3 171.0(3)
C6 Re2 S4 93.3(3)
C6 Re2 N5 90.5(4)
C6 Re2 C4 90.8(4)
C6 Re2 C5 91.0(5)
C5 Re2 S3 95.2(3)
C5 Re2 S4 174.7(3)
C5 Re2 N5 90.9(4)
S1 Re3 S2 80.34(8)
N1 Re3 S1 86.7(2)
N1 Re3 S2 82.9(2)
C7 Re3 S1 89.5(3)
C7 Re3 S2 95.5(3)
C7 Re3 N1 176.1(4)
C8 Re3 S1 175.3(4)
C8 Re3 S2 95.1(4)
C8 Re3 N1 91.7(4)
C8 Re3 C7 91.9(4)
C9 Re3 S1 96.2(3)
C9 Re3 S2 173.6(3)
C9 Re3 N1 91.6(4)
C9 Re3 C7 89.8(5)
C9 Re3 C8 88.3(5)
S1 Re4 S2 80.10(9)
N8 Re4 S1 79.6(2)
N8 Re4 S2 87.89(19)
C12 Re4 S1 94.6(3)
C12 Re4 S2 174.5(3)
C12 Re4 N8 92.6(4)
C12 Re4 C10 89.3(5)
C10 Re4 S1 99.9(3)
C10 Re4 S2 90.2(3)
C10 Re4 N8 178.1(4)
C11 Re4 S1 169.5(4)
C11 Re4 S2 95.8(3)
C11 Re4 N8 90.5(4)
C11 Re4 C12 89.6(5)
C11 Re4 C10 89.7(5)
Re2 S3 Re1 99.54(8)
C80 S3 Re1 111.9(3)
C80 S3 Re2 115.3(4)
Re2 S4 Re1 99.53(8)
C69 S4 Re1 109.6(3)
C69 S4 Re2 114.2(3)
Re3 S1 Re4 98.87(9)
C90 S1 Re3 106.1(4)
C90 S1 Re4 117.7(3)
Re3 S2 Re4 98.53(9)
C87 S2 Re3 113.6(4)
C87 S2 Re4 110.0(4)
C48 C47 C50 122.2(8)
C46 C47 C48 119.1(8)
C46 C47 C50 118.7(7)
C13 N5 Re2 120.7(6)
C17 N5 Re2 123.9(6)
C17 N5 C13 115.0(8)
C38 N1 Re3 121.8(7)
C38 N1 C42 116.1(8)
C42 N1 Re3 122.0(6)
C62 N4 Re1 123.4(6)
C62 N4 C58 117.9(7)
C58 N4 Re1 118.7(5)
C35 N8 Re4 124.2(6)
C35 N8 C36 115.2(8)
C36 N8 Re4 120.5(6)
C43 N2 C44 127.5(8)
C61 C60 C57 118.3(8)
C59 C60 C57 123.4(8)
C59 C60 C61 118.1(8)
C15 C16 C17 120.3(8)
O2 C2 Re1 176.8(9)
O4 C4 Re2 178.5(10)
O6 C6 Re2 178.3(9)
O1 C1 Re1 177.2(9)
O12 C12 Re4 178.2(11)
C51 C56 C55 121.7(9)
O7 C7 Re3 176.8(9)
C69 C74 C73 120.3(10)
C48 C49 C44 119.6(8)
O14 C57 C60 120.5(10)
O14 C57 N3 125.7(9)
N3 C57 C60 113.7(8)
C20 C19 N6 118.0(7)
C24 C19 N6 123.1(8)
C24 C19 C20 118.9(8)
C18 N6 C19 127.8(7)
O3 C3 Re1 178.2(9)
C56 C51 C52 117.3(9)
C56 C51 C50 122.3(9)
C52 C51 C50 120.5(9)
C16 C15 C18 118.0(8)
C16 C15 C14 118.0(8)
C14 C15 C18 123.9(8)
C22 C23 C24 122.6(8)
O15 C18 N6 124.7(8)
O15 C18 C15 119.7(9)
N6 C18 C15 115.6(8)
C60 C61 C62 119.5(8)
C53 C52 C51 120.6(9)
C14 C13 N5 124.8(8)
N2 C43 C40 116.6(8)
O13 C43 N2 124.9(9)
O13 C43 C40 118.5(8)
O5 C5 Re2 177.8(9)
C20 C21 C22 120.5(9)
O8 C8 Re3 176.5(11)
N4 C62 C61 122.0(8)
C81 C80 S3 123.3(8)
C81 C80 C79 118.8(10)
C79 C80 S3 117.7(9)
C49 C44 N2 123.3(8)
C49 C44 C45 118.1(8)
C45 C44 N2 118.5(8)
C21 C20 C19 120.8(8)
N5 C17 C16 123.1(9)
O10 C10 Re4 177.3(10)
C19 C24 C23 119.4(8)
C74 C69 S4 122.5(7)
C70 C69 S4 118.9(8)
C70 C69 C74 118.4(9)
N4 C58 C59 121.8(8)
C13 C14 C15 118.7(9)
O9 C9 Re3 178.7(11)
C72 C71 C70 121.0(11)
C49 C48 C47 120.9(8)
N1 C38 C39 124.1(9)
C57 N3 C54 124.1(8)
C80 C81 C82 120.8(12)
O11 C11 Re4 178.8(11)
N8 C35 C34 123.7(9)
C84 C85 C86 121.0(12)
C95 C94 C93 121.4(11)
C53 C54 N3 118.4(8)
C53 C54 C55 119.0(9)
C55 C54 N3 122.6(9)
C40 C39 C38 118.4(9)
N1 C42 C41 123.4(10)
C58 C59 C60 120.6(9)
C39 C40 C43 124.4(9)
C41 C40 C43 116.8(9)
C41 C40 C39 118.8(9)
C82 C77 C76 122.6(13)
C82 C77 C78 118.7(10)
C78 C77 C76 118.6(13)
C87 C86 C85 121.6(12)
N8 C36 C37 124.9(9)
C40 C41 C42 119.1(10)
C51 C50 C47 113.7(7)
C23 C22 C21 117.8(9)
C23 C22 C25 119.0(8)
C21 C22 C25 123.2(9)
C54 C53 C52 120.5(9)
C69 C70 C71 120.6(11)
C46 C45 C44 121.1(9)
C92 C91 C90 120.9(11)
C72 C73 C74 122.9(11)
C87 C88 C89 120.4(12)
C77 C82 C81 121.1(12)
C86 C87 S2 122.3(10)
C88 C87 S2 120.2(9)
C88 C87 C86 117.4(11)
C71 C72 C75 119.4(11)
C73 C72 C71 116.8(10)
C73 C72 C75 123.8(11)
C94 C93 C96 119.5(12)
C92 C93 C94 117.9(11)
C92 C93 C96 122.2(11)
C90 C95 C94 119.8(10)
C77 C78 C79 120.6(12)
C84 C89 C88 122.7(14)
C91 C90 S1 123.7(8)
C95 C90 S1 117.7(8)
C95 C90 C91 118.6(10)
C33 C37 C36 118.3(9)
C37 C33 C34 117.8(9)
C37 C33 C32 116.3(9)
C34 C33 C32 125.9(9)
C35 C34 C33 119.6(9)
C32 N7 C29 126.6(8)
C30 C29 N7 122.0(9)
C30 C29 C28 118.6(10)
C28 C29 N7 119.2(10)
C45 C46 C47 121.1(9)
C56 C55 C54 120.7(10)
O16 C32 C33 119.3(9)
O16 C32 N7 123.2(10)
N7 C32 C33 117.4(8)
C28 C27 C26 121.3(10)
C29 C30 C31 120.0(10)
C26 C31 C30 122.1(10)
C27 C26 C25 122.2(10)
C31 C26 C27 116.8(10)
C31 C26 C25 120.8(10)
C27 C28 C29 121.1(11)
C22 C25 C26 120.2(8)
C101 N10 C100 122.4(11)
C101 N10 C102 121.3(13)
C100 N10 C102 116.1(11)
O18 C101 N10 129.3(14)
C80 C79 C78 119.9(12)
C93 C92 C91 121.3(11)
C85 C84 C83 119.7(13)
C89 C84 C85 116.8(13)
C89 C84 C83 123.3(14)
C105 N11 C104 121.5(10)
C105 N11 C103 121.3(10)
C104 N11 C103 117.1(10)
O19 C105 N11 126.6(10)
C107 N12 C108 124.6(15)
C107 N12 C106 122.1(13)
C108 N12 C106 113.2(13)
O20 C107 N12 124.0(18)
C97 N9 C98 126.2(18)
C97 N9 C99 119.7(15)
C99 N9 C98 113.7(13)
O17 C97 N9 138(2)

loop_
_geom_bond_atom_site_label_1
_geom_bond_atom_site_label_2
_geom_bond_distance
Re1 S3 2.523(2)
Re1 S4 2.525(2)
Re1 N4 2.214(7)
Re1 C2 1.910(10)
Re1 C1 1.932(11)
Re1 C3 1.892(11)
Re2 S3 2.506(2)
Re2 S4 2.504(2)
Re2 N5 2.222(7)
Re2 C4 1.901(10)
Re2 C6 1.884(11)
Re2 C5 1.905(12)
Re3 S1 2.501(2)
Re3 S2 2.509(3)
Re3 N1 2.199(8)
Re3 C7 1.913(10)
Re3 C8 1.899(11)
Re3 C9 1.894(14)
Re4 S1 2.509(3)
Re4 S2 2.513(3)
Re4 N8 2.225(8)
Re4 C12 1.917(11)
Re4 C10 1.921(11)
Re4 C11 1.887(12)
S3 C80 1.789(9)
S4 C69 1.793(9)
S1 C90 1.778(11)
S2 C87 1.796(11)
C47 C48 1.382(11)
C47 C50 1.539(12)
C47 C46 1.373(12)
N5 C13 1.368(11)
N5 C17 1.338(10)
O6 C6 1.165(12)
O15 C18 1.213(10)
N1 C38 1.333(11)
N1 C42 1.342(12)
N4 C62 1.355(10)
N4 C58 1.362(11)
O3 C3 1.150(11)
O2 C2 1.150(11)
O7 C7 1.152(11)
N8 C35 1.334(12)
N8 C36 1.338(11)
O4 C4 1.154(10)
N2 C43 1.330(11)
N2 C44 1.414(11)
C60 C57 1.509(12)
C60 C61 1.382(12)
C60 C59 1.383(11)
O1 C1 1.141(11)
C16 C15 1.360(12)
C16 C17 1.384(12)
O14 C57 1.215(11)
O10 C10 1.153(12)
O11 C11 1.162(12)
C12 O12 1.146(11)
O5 C5 1.148(12)
C56 C51 1.345(13)
C56 C55 1.357(12)
O9 C9 1.169(14)
C74 C69 1.374(13)
C74 C73 1.399(13)
O8 C8 1.168(12)
C49 C44 1.399(12)
C49 C48 1.381(12)
C57 N3 1.365(12)
C19 N6 1.409(11)
C19 C20 1.402(12)
C19 C24 1.378(11)
N6 C18 1.339(11)
C51 C52 1.424(13)
C51 C50 1.527(12)
C15 C18 1.529(12)
C15 C14 1.386(11)
C23 C24 1.407(12)
C23 C22 1.351(12)
C61 C62 1.388(11)
C52 C53 1.365(12)
C13 C14 1.353(12)
C43 O13 1.228(10)
C43 C40 1.525(12)
C21 C20 1.374(12)
C21 C22 1.419(12)
C80 C81 1.342(14)
C80 C79 1.357(15)
C44 C45 1.401(12)
C69 C70 1.369(13)
C58 C59 1.365(12)
C71 C70 1.408(13)
C71 C72 1.399(15)
C38 C39 1.384(13)
N3 C54 1.430(11)
C81 C82 1.396(13)
C35 C34 1.372(13)
C85 C86 1.400(15)
C85 C84 1.390(19)
C94 C93 1.400(16)
C94 C95 1.394(15)
C54 C53 1.346(13)
C54 C55 1.389(13)
C39 C40 1.376(13)
C42 C41 1.383(12)
C40 C41 1.364(13)
C77 C82 1.323(17)
C77 C76 1.550(13)
C77 C78 1.366(17)
C86 C87 1.391(15)
C36 C37 1.387(13)
C22 C25 1.519(13)
C45 C46 1.345(13)
C91 C90 1.397(13)
C91 C92 1.385(14)
C73 C72 1.346(15)
C88 C87 1.380(16)
C88 C89 1.405(15)
C72 C75 1.504(13)
C93 C92 1.376(16)
C93 C96 1.498(16)
C95 C90 1.389(14)
C78 C79 1.394(14)
C89 C84 1.371(17)
C37 C33 1.361(13)
C33 C34 1.389(12)
C33 C32 1.523(13)
O16 C32 1.212(11)
N7 C29 1.401(12)
N7 C32 1.349(12)
C29 C30 1.361(14)
C29 C28 1.381(13)
C27 C26 1.400(15)
C27 C28 1.365(14)
C30 C31 1.403(13)
C31 C26 1.359(13)
C26 C25 1.537(13)
O18 C101 1.187(13)
N10 C101 1.322(15)
N10 C100 1.405(17)
N10 C102 1.454(15)
C84 C83 1.512(17)
O19 C105 1.217(11)
N11 C105 1.341(12)
N11 C104 1.430(14)
N11 C103 1.433(15)
O20 C107 1.231(17)
N12 C107 1.344(18)
N12 C108 1.462(15)
N12 C106 1.462(18)
O17 C97 1.148(16)
N9 C97 1.195(16)
N9 C98 1.421(18)
N9 C99 1.396(19)

loop_
_platon_squeeze_void_nr
_platon_squeeze_void_average_x
_platon_squeeze_void_average_y
_platon_squeeze_void_average_z
_platon_squeeze_void_volume
_platon_squeeze_void_count_electrons
_platon_squeeze_void_content
1 0.000 0.000 0.000 327 75 ' '
2 -0.170 0.383 0.306 149 37 ' '
3 0.170 0.617 0.693 148 37 ' '
4 0.397 0.550 0.864 7 1 ' '
5 0.475 0.655 0.870 7 1 ' '
6 0.532 0.356 0.130 8 1 ' '
7 0.614 0.463 0.138 6 1 ' '
